data_7116984
loop_
_publ_author_name
'G. Gangadhararao'
'R. N. Prasad Tulichala'
'K. C. Kumara Swamy'

_publ_section_title
;
 Spontaneous resolution upon crystallization of allenyl-bis-phosphine
 oxides
;
_journal_name_full Chem.Commun.
_journal_page_first 7168
_journal_paper_doi 10.1039/C5cc00232J
_journal_volume 51
_journal_year 2015
_chemical_formula_sum 'C40 H30 Cl N O4 P2'
_chemical_formula_weight 686.04
_chemical_name_systematic
; 
 ? 
;
_space_group_IT_number 2
_symmetry_cell_setting triclinic
_symmetry_space_group_name_Hall '-P 1'
_symmetry_space_group_name_H-M 'P -1'
_atom_sites_solution_hydrogens geom
_atom_sites_solution_primary direct
_atom_sites_solution_secondary difmap
_audit_creation_method SHELXL-97
_audit_update_record
;
2014-12-30 deposited with the CCDC.
2015-03-17 downloaded from the CCDC.
;
_cell_angle_alpha 106.240(3)
_cell_angle_beta 94.143(3)
_cell_angle_gamma 110.585(3)
_cell_formula_units_Z 2
_cell_length_a 9.9475(3)
_cell_length_b 13.0705(5)
_cell_length_c 14.9853(5)
_cell_measurement_reflns_used 5466
_cell_measurement_temperature 293(2)
_cell_measurement_theta_max 71.3020
_cell_measurement_theta_min 3.8220
_cell_volume 1719.37(12)
_computing_cell_refinement 'CrysAlisPro, Oxford Diffraction Ltd.'
_computing_data_collection 'CrysAlisPro, Oxford Diffraction Ltd.'
_computing_data_reduction 'CrysAlisPro, Oxford Diffraction Ltd.'
_computing_structure_refinement 'SHELXL-97 (Sheldrick, 1997)'
_computing_structure_solution 'SHELXS-97 (Sheldrick, 1990)'
_diffrn_ambient_temperature 293(2)
_diffrn_measured_fraction_theta_full 0.974
_diffrn_measured_fraction_theta_max 0.974
_diffrn_measurement_device_type 'CCD area detector'
_diffrn_measurement_method 'phi and omega scans'
_diffrn_radiation_monochromator graphite
_diffrn_radiation_source 'fine-focus sealed tube'
_diffrn_radiation_type CuK\a
_diffrn_radiation_wavelength 1.54184
_diffrn_reflns_av_R_equivalents 0.0193
_diffrn_reflns_av_sigmaI/netI 0.0265
_diffrn_reflns_limit_h_max 10
_diffrn_reflns_limit_h_min -12
_diffrn_reflns_limit_k_max 15
_diffrn_reflns_limit_k_min -16
_diffrn_reflns_limit_l_max 16
_diffrn_reflns_limit_l_min -18
_diffrn_reflns_number 11875
_diffrn_reflns_theta_full 71.67
_diffrn_reflns_theta_max 71.67
_diffrn_reflns_theta_min 3.13
_diffrn_standards_decay_% none
_diffrn_standards_interval_count 'not applicable'
_diffrn_standards_interval_time 'not applicable'
_diffrn_standards_number 'not applicable'
_exptl_absorpt_coefficient_mu 2.211
_exptl_absorpt_correction_T_max 1.00000
_exptl_absorpt_correction_T_min 0.63898
_exptl_absorpt_correction_type multi-scan
_exptl_absorpt_process_details 'CrysAlisPro, Oxford Diffraction Ltd.'
_exptl_crystal_colour colorless
_exptl_crystal_density_diffrn 1.325
_exptl_crystal_density_method 'not measured'
_exptl_crystal_description blocks
_exptl_crystal_F_000 712
_exptl_crystal_recrystallization_method 'Re-crystallisation from solvent: '
_exptl_crystal_size_max 0.24
_exptl_crystal_size_mid 0.20
_exptl_crystal_size_min 0.18
_refine_diff_density_max 0.335
_refine_diff_density_min -0.273
_refine_diff_density_rms 0.045
_refine_ls_extinction_method none
_refine_ls_goodness_of_fit_ref 1.031
_refine_ls_hydrogen_treatment constr
_refine_ls_matrix_type full
_refine_ls_number_parameters 434
_refine_ls_number_reflns 6554
_refine_ls_number_restraints 0
_refine_ls_restrained_S_all 1.031
_refine_ls_R_factor_all 0.0495
_refine_ls_R_factor_gt 0.0435
_refine_ls_shift/su_max 0.001
_refine_ls_shift/su_mean 0.000
_refine_ls_structure_factor_coef Fsqd
_refine_ls_weighting_details 'calc w=1/[\s^2^(Fo^2^)+(0.0716P)^2^+0.3938P] where P=(Fo^2^+2Fc^2^)/3'
_refine_ls_weighting_scheme calc
_refine_ls_wR_factor_gt 0.1191
_refine_ls_wR_factor_ref 0.1252
_reflns_number_gt 5708
_reflns_number_total 6554
_reflns_threshold_expression >2sigma(I)
_cod_data_source_file c5cc00232j2.cif
_cod_data_source_block compound-10
_cod_original_cell_volume 1719.36(11)
_cod_original_sg_symbol_H-M P-1
_cod_database_code 7116984

loop_
_symmetry_equiv_pos_as_xyz
'x, y, z'
'-x, -y, -z'

loop_
_atom_site_label
_atom_site_type_symbol
_atom_site_fract_x
_atom_site_fract_y
_atom_site_fract_z
_atom_site_U_iso_or_equiv
_atom_site_adp_type
_atom_site_occupancy
_atom_site_symmetry_multiplicity
_atom_site_calc_flag
_atom_site_refinement_flags
_atom_site_disorder_assembly
_atom_site_disorder_group
P1 P 0.40128(5) 0.08209(4) 0.23673(3) 0.03387(12) Uani 1 1 d . . .
P2 P 0.28416(5) 0.41462(4) 0.28923(3) 0.03871(13) Uani 1 1 d . . .
Cl1 Cl 0.36177(10) 0.37247(8) -0.10128(5) 0.0993(3) Uani 1 1 d . . .
O1 O 0.37122(16) -0.04087(11) 0.18570(9) 0.0459(3) Uani 1 1 d . . .
C35 C 0.1641(2) 0.25903(15) 0.09449(12) 0.0378(4) Uani 1 1 d . . .
C1 C 0.49754(19) 0.13194(15) 0.35710(12) 0.0369(4) Uani 1 1 d . . .
C20 C 0.23162(18) 0.10503(14) 0.25002(11) 0.0338(3) Uani 1 1 d . . .
C7 C 0.50264(19) 0.17795(16) 0.17722(12) 0.0380(4) Uani 1 1 d . . .
O2 O 0.44118(17) 0.45717(14) 0.32479(12) 0.0627(4) Uani 1 1 d . . .
C22 C 0.20870(18) 0.27256(14) 0.19588(12) 0.0346(3) Uani 1 1 d . . .
C21 C 0.21487(18) 0.18614(15) 0.22074(12) 0.0353(3) Uani 1 1 d . . .
C36 C 0.0255(2) 0.18720(16) 0.04042(14) 0.0461(4) Uani 1 1 d . . .
C13 C 0.1192(2) 0.03104(15) 0.29024(12) 0.0383(4) Uani 1 1 d . . .
C2 C 0.4975(2) 0.22934(17) 0.42511(13) 0.0455(4) Uani 1 1 d . . .
H2 H 0.4492 0.2726 0.4085 0.055 Uiso 1 1 calc R . .
O3 O -0.11621(19) 0.18158(18) 0.15452(15) 0.0753(5) Uani 1 1 d . . .
C23 C 0.1819(2) 0.39789(16) 0.38285(14) 0.0452(4) Uani 1 1 d . . .
C34 C 0.3538(3) 0.60398(18) 0.23144(15) 0.0527(5) Uani 1 1 d . . .
H34 H 0.4492 0.6145 0.2534 0.063 Uiso 1 1 calc R . .
C19 C 0.1409(2) -0.05143(18) 0.32484(15) 0.0477(4) Uani 1 1 d . . .
H19 H 0.2279 -0.0627 0.3220 0.057 Uiso 1 1 calc R . .
C40 C 0.2679(2) 0.31594(17) 0.04911(14) 0.0465(4) Uani 1 1 d . . .
H40 H 0.3620 0.3643 0.0825 0.056 Uiso 1 1 calc R . .
N1 N -0.0905(2) 0.12570(17) 0.08329(15) 0.0591(5) Uani 1 1 d . . .
C29 C 0.2381(2) 0.51005(15) 0.23680(13) 0.0425(4) Uani 1 1 d . . .
C8 C 0.5919(2) 0.29243(18) 0.22245(15) 0.0508(5) Uani 1 1 d . . .
H8 H 0.6018 0.3244 0.2875 0.061 Uiso 1 1 calc R . .
C4 C 0.6403(2) 0.1977(2) 0.54193(15) 0.0567(5) Uani 1 1 d . . .
H4 H 0.6886 0.2198 0.6039 0.068 Uiso 1 1 calc R . .
C6 C 0.5682(2) 0.06714(19) 0.38271(15) 0.0485(4) Uani 1 1 d . . .
H6 H 0.5672 0.0011 0.3379 0.058 Uiso 1 1 calc R . .
C18 C 0.0343(2) -0.1169(2) 0.36345(16) 0.0545(5) Uani 1 1 d . . .
H18 H 0.0517 -0.1710 0.3865 0.065 Uiso 1 1 calc R . .
C12 C 0.4899(3) 0.1311(2) 0.08000(14) 0.0535(5) Uani 1 1 d . . .
H12 H 0.4299 0.0540 0.0486 0.064 Uiso 1 1 calc R . .
C39 C 0.2309(3) 0.3004(2) -0.04597(15) 0.0572(5) Uani 1 1 d . . .
C3 C 0.5687(2) 0.26206(19) 0.51714(14) 0.0516(5) Uani 1 1 d . . .
H3 H 0.5686 0.3273 0.5624 0.062 Uiso 1 1 calc R . .
C37 C -0.0094(3) 0.1706(2) -0.05498(16) 0.0610(6) Uani 1 1 d . . .
H37 H -0.1024 0.1208 -0.0893 0.073 Uiso 1 1 calc R . .
C11 C 0.5668(3) 0.1993(2) 0.02999(16) 0.0662(6) Uani 1 1 d . . .
H11 H 0.5589 0.1677 -0.0349 0.079 Uiso 1 1 calc R . .
C16 C -0.0966(3) -0.1039(2) 0.36852(18) 0.0609(6) Uani 1 1 d . . .
C28 C 0.2626(3) 0.43898(19) 0.47410(16) 0.0588(6) Uani 1 1 d . . .
H28 H 0.3643 0.4712 0.4844 0.071 Uiso 1 1 calc R . .
C5 C 0.6401(3) 0.1007(2) 0.47502(17) 0.0613(6) Uani 1 1 d . . .
H5 H 0.6885 0.0576 0.4920 0.074 Uiso 1 1 calc R . .
C24 C 0.0299(3) 0.3488(2) 0.36825(18) 0.0607(6) Uani 1 1 d . . .
H24 H -0.0248 0.3201 0.3073 0.073 Uiso 1 1 calc R . .
C10 C 0.6539(3) 0.3127(2) 0.07554(18) 0.0658(6) Uani 1 1 d . . .
H10 H 0.7049 0.3582 0.0415 0.079 Uiso 1 1 calc R . .
C30 C 0.0974(3) 0.4943(2) 0.2023(2) 0.0702(7) Uani 1 1 d . . .
H30 H 0.0186 0.4310 0.2046 0.084 Uiso 1 1 calc R . .
C38 C 0.0937(3) 0.2280(2) -0.09821(16) 0.0646(6) Uani 1 1 d . . .
H38 H 0.0716 0.2183 -0.1622 0.078 Uiso 1 1 calc R . .
C33 C 0.3290(3) 0.6825(2) 0.19368(19) 0.0685(7) Uani 1 1 d . . .
H33 H 0.4074 0.7456 0.1905 0.082 Uiso 1 1 calc R . .
O4 O -0.1573(3) 0.02191(18) 0.04329(18) 0.0991(7) Uani 1 1 d . . .
C25 C -0.0400(3) 0.3427(2) 0.4444(2) 0.0762(8) Uani 1 1 d . . .
H25 H -0.1416 0.3105 0.4346 0.091 Uiso 1 1 calc R . .
C9 C 0.6667(3) 0.3600(2) 0.17158(18) 0.0638(6) Uani 1 1 d . . .
H9 H 0.7256 0.4376 0.2024 0.077 Uiso 1 1 calc R . .
C14 C -0.0133(3) 0.0420(2) 0.2940(2) 0.0742(8) Uani 1 1 d . . .
H14 H -0.0322 0.0951 0.2703 0.089 Uiso 1 1 calc R . .
C26 C 0.0414(4) 0.3844(2) 0.5348(2) 0.0842(10) Uani 1 1 d . . .
H26 H -0.0056 0.3804 0.5859 0.101 Uiso 1 1 calc R . .
C27 C 0.1918(4) 0.4320(2) 0.54974(18) 0.0790(9) Uani 1 1 d . . .
H27 H 0.2460 0.4596 0.6108 0.095 Uiso 1 1 calc R . .
C31 C 0.0738(4) 0.5730(3) 0.1641(3) 0.0909(10) Uani 1 1 d . . .
H31 H -0.0209 0.5621 0.1403 0.109 Uiso 1 1 calc R . .
C15 C -0.1179(3) -0.0238(3) 0.3321(3) 0.0925(11) Uani 1 1 d . . .
H15 H -0.2060 -0.0141 0.3334 0.111 Uiso 1 1 calc R . .
C32 C 0.1906(4) 0.6674(3) 0.1614(2) 0.0805(8) Uani 1 1 d . . .
H32 H 0.1741 0.7211 0.1372 0.097 Uiso 1 1 calc R . .
C17 C -0.2134(4) -0.1747(3) 0.4102(3) 0.0917(10) Uani 1 1 d . . .
H17A H -0.2640 -0.2509 0.3654 0.138 Uiso 1 1 calc R . .
H17B H -0.2815 -0.1385 0.4249 0.138 Uiso 1 1 calc R . .
H17C H -0.1691 -0.1799 0.4670 0.138 Uiso 1 1 calc R . .

loop_
_atom_site_aniso_label
_atom_site_aniso_U_11
_atom_site_aniso_U_22
_atom_site_aniso_U_33
_atom_site_aniso_U_23
_atom_site_aniso_U_13
_atom_site_aniso_U_12
P1 0.0382(2) 0.0324(2) 0.0304(2) 0.00884(16) 0.00521(16) 0.01437(17)
P2 0.0399(2) 0.0323(2) 0.0389(2) 0.00920(17) 0.00200(18) 0.01117(18)
Cl1 0.1096(6) 0.1158(6) 0.0600(4) 0.0418(4) 0.0274(4) 0.0170(5)
O1 0.0577(8) 0.0361(7) 0.0420(7) 0.0079(5) 0.0094(6) 0.0198(6)
C35 0.0407(9) 0.0330(8) 0.0374(9) 0.0087(7) -0.0020(7) 0.0158(7)
C1 0.0347(8) 0.0406(9) 0.0347(8) 0.0134(7) 0.0062(6) 0.0132(7)
C20 0.0355(8) 0.0329(8) 0.0309(8) 0.0085(6) 0.0026(6) 0.0128(7)
C7 0.0397(9) 0.0416(9) 0.0358(8) 0.0141(7) 0.0106(7) 0.0175(7)
O2 0.0504(8) 0.0602(9) 0.0622(9) 0.0076(7) -0.0022(7) 0.0159(7)
C22 0.0319(8) 0.0330(8) 0.0374(9) 0.0111(7) 0.0015(6) 0.0119(6)
C21 0.0312(8) 0.0353(8) 0.0343(8) 0.0082(7) 0.0028(6) 0.0100(6)
C36 0.0453(10) 0.0386(9) 0.0470(10) 0.0102(8) -0.0064(8) 0.0137(8)
C13 0.0410(9) 0.0354(8) 0.0369(9) 0.0112(7) 0.0080(7) 0.0135(7)
C2 0.0535(11) 0.0448(10) 0.0371(9) 0.0118(8) 0.0062(8) 0.0196(9)
O3 0.0517(9) 0.0852(13) 0.0832(13) 0.0265(11) 0.0133(9) 0.0206(9)
C23 0.0589(11) 0.0333(9) 0.0448(10) 0.0150(8) 0.0124(8) 0.0175(8)
C34 0.0616(12) 0.0449(11) 0.0482(11) 0.0182(9) 0.0169(9) 0.0131(9)
C19 0.0378(9) 0.0538(11) 0.0554(11) 0.0289(9) 0.0037(8) 0.0145(8)
C40 0.0478(10) 0.0460(10) 0.0408(10) 0.0116(8) 0.0024(8) 0.0160(8)
N1 0.0420(9) 0.0550(11) 0.0684(12) 0.0205(9) -0.0100(8) 0.0088(8)
C29 0.0516(10) 0.0331(8) 0.0443(10) 0.0143(7) 0.0118(8) 0.0164(8)
C8 0.0550(12) 0.0454(10) 0.0431(10) 0.0110(8) 0.0138(9) 0.0110(9)
C4 0.0514(11) 0.0735(15) 0.0370(10) 0.0202(10) 0.0003(8) 0.0146(10)
C6 0.0460(10) 0.0565(12) 0.0468(10) 0.0153(9) 0.0048(8) 0.0263(9)
C18 0.0526(12) 0.0561(12) 0.0579(12) 0.0328(10) 0.0062(9) 0.0142(10)
C12 0.0622(13) 0.0514(11) 0.0403(10) 0.0114(9) 0.0124(9) 0.0167(10)
C39 0.0726(14) 0.0570(12) 0.0429(11) 0.0180(9) 0.0089(10) 0.0254(11)
C3 0.0566(12) 0.0513(11) 0.0354(9) 0.0085(8) 0.0061(8) 0.0127(9)
C37 0.0639(13) 0.0512(12) 0.0512(12) 0.0089(10) -0.0179(10) 0.0146(10)
C11 0.0821(17) 0.0759(16) 0.0415(11) 0.0218(11) 0.0235(11) 0.0275(13)
C16 0.0634(14) 0.0561(13) 0.0707(15) 0.0301(11) 0.0317(12) 0.0208(11)
C28 0.0809(16) 0.0441(11) 0.0459(11) 0.0156(9) 0.0069(10) 0.0182(10)
C5 0.0569(13) 0.0808(16) 0.0564(13) 0.0293(12) 0.0014(10) 0.0350(12)
C24 0.0618(13) 0.0558(13) 0.0622(13) 0.0208(11) 0.0204(11) 0.0175(11)
C10 0.0718(15) 0.0701(15) 0.0650(14) 0.0371(12) 0.0323(12) 0.0230(12)
C30 0.0568(13) 0.0619(14) 0.109(2) 0.0498(15) 0.0149(13) 0.0259(11)
C38 0.0843(17) 0.0622(14) 0.0386(11) 0.0106(10) -0.0080(11) 0.0266(13)
C33 0.0939(19) 0.0479(12) 0.0676(15) 0.0315(11) 0.0304(14) 0.0193(12)
O4 0.0849(14) 0.0563(11) 0.1159(18) 0.0220(11) 0.0018(13) -0.0109(10)
C25 0.0844(19) 0.0655(15) 0.088(2) 0.0334(14) 0.0448(16) 0.0278(14)
C9 0.0677(14) 0.0494(12) 0.0642(14) 0.0195(10) 0.0237(11) 0.0081(11)
C14 0.0706(16) 0.0761(16) 0.123(2) 0.0672(17) 0.0530(16) 0.0491(14)
C26 0.134(3) 0.0606(15) 0.0740(18) 0.0337(14) 0.0593(19) 0.0394(17)
C27 0.135(3) 0.0540(14) 0.0468(13) 0.0203(11) 0.0224(15) 0.0310(16)
C31 0.0776(18) 0.091(2) 0.140(3) 0.071(2) 0.0220(19) 0.0468(17)
C15 0.0764(18) 0.102(2) 0.163(3) 0.089(2) 0.076(2) 0.0621(17)
C32 0.109(2) 0.0693(16) 0.099(2) 0.0546(16) 0.0351(18) 0.0513(17)
C17 0.089(2) 0.086(2) 0.124(3) 0.062(2) 0.062(2) 0.0327(17)

loop_
_atom_type_symbol
_atom_type_description
_atom_type_scat_dispersion_real
_atom_type_scat_dispersion_imag
_atom_type_scat_source
C C 0.0181 0.0091 'International Tables Vol C Tables 4.2.6.8 and 6.1.1.4'
H H 0.0000 0.0000 'International Tables Vol C Tables 4.2.6.8 and 6.1.1.4'
N N 0.0311 0.0180 'International Tables Vol C Tables 4.2.6.8 and 6.1.1.4'
O O 0.0492 0.0322 'International Tables Vol C Tables 4.2.6.8 and 6.1.1.4'
P P 0.2955 0.4335 'International Tables Vol C Tables 4.2.6.8 and 6.1.1.4'
Cl Cl 0.3639 0.7018 'International Tables Vol C Tables 4.2.6.8 and 6.1.1.4'

loop_
_geom_angle_atom_site_label_1
_geom_angle_atom_site_label_2
_geom_angle_atom_site_label_3
_geom_angle
_geom_angle_site_symmetry_1
_geom_angle_site_symmetry_3
O1 P1 C7 112.63(8) . .
O1 P1 C1 113.39(8) . .
C7 P1 C1 108.28(8) . .
O1 P1 C20 111.33(8) . .
C7 P1 C20 107.37(8) . .
C1 P1 C20 103.27(8) . .
O2 P2 C23 111.01(10) . .
O2 P2 C29 112.06(10) . .
C23 P2 C29 108.63(9) . .
O2 P2 C22 114.22(9) . .
C23 P2 C22 105.67(8) . .
C29 P2 C22 104.82(8) . .
C40 C35 C36 117.29(17) . .
C40 C35 C22 118.77(16) . .
C36 C35 C22 123.85(17) . .
C6 C1 C2 119.51(17) . .
C6 C1 P1 118.11(14) . .
C2 C1 P1 122.32(14) . .
C21 C20 C13 123.25(16) . .
C21 C20 P1 116.89(13) . .
C13 C20 P1 119.84(12) . .
C8 C7 C12 119.15(18) . .
C8 C7 P1 123.97(14) . .
C12 C7 P1 116.88(15) . .
C21 C22 C35 121.18(15) . .
C21 C22 P2 115.97(13) . .
C35 C22 P2 122.20(12) . .
C22 C21 C20 175.30(17) . .
C37 C36 C35 122.5(2) . .
C37 C36 N1 116.90(18) . .
C35 C36 N1 120.65(18) . .
C14 C13 C19 117.12(18) . .
C14 C13 C20 120.19(17) . .
C19 C13 C20 122.69(17) . .
C3 C2 C1 120.28(19) . .
C3 C2 H2 119.9 . .
C1 C2 H2 119.9 . .
C28 C23 C24 119.5(2) . .
C28 C23 P2 116.73(18) . .
C24 C23 P2 123.81(17) . .
C29 C34 C33 120.6(2) . .
C29 C34 H34 119.7 . .
C33 C34 H34 119.7 . .
C18 C19 C13 120.77(19) . .
C18 C19 H19 119.6 . .
C13 C19 H19 119.6 . .
C39 C40 C35 119.77(19) . .
C39 C40 H40 120.1 . .
C35 C40 H40 120.1 . .
O3 N1 O4 124.7(2) . .
O3 N1 C36 117.82(19) . .
O4 N1 C36 117.5(2) . .
C30 C29 C34 119.1(2) . .
C30 C29 P2 124.37(16) . .
C34 C29 P2 116.53(17) . .
C7 C8 C9 120.36(19) . .
C7 C8 H8 119.8 . .
C9 C8 H8 119.8 . .
C5 C4 C3 120.16(19) . .
C5 C4 H4 119.9 . .
C3 C4 H4 119.9 . .
C5 C6 C1 120.0(2) . .
C5 C6 H6 120.0 . .
C1 C6 H6 120.0 . .
C16 C18 C19 121.7(2) . .
C16 C18 H18 119.1 . .
C19 C18 H18 119.1 . .
C11 C12 C7 120.0(2) . .
C11 C12 H12 120.0 . .
C7 C12 H12 120.0 . .
C38 C39 C40 121.9(2) . .
C38 C39 Cl1 119.00(18) . .
C40 C39 Cl1 119.09(19) . .
C2 C3 C4 119.9(2) . .
C2 C3 H3 120.1 . .
C4 C3 H3 120.1 . .
C38 C37 C36 119.4(2) . .
C38 C37 H37 120.3 . .
C36 C37 H37 120.3 . .
C10 C11 C12 120.3(2) . .
C10 C11 H11 119.9 . .
C12 C11 H11 119.9 . .
C18 C16 C15 116.9(2) . .
C18 C16 C17 122.2(2) . .
C15 C16 C17 120.9(2) . .
C27 C28 C23 120.0(3) . .
C27 C28 H28 120.0 . .
C23 C28 H28 120.0 . .
C4 C5 C6 120.2(2) . .
C4 C5 H5 119.9 . .
C6 C5 H5 119.9 . .
C25 C24 C23 120.1(3) . .
C25 C24 H24 119.9 . .
C23 C24 H24 119.9 . .
C11 C10 C9 120.2(2) . .
C11 C10 H10 119.9 . .
C9 C10 H10 119.9 . .
C29 C30 C31 119.8(2) . .
C29 C30 H30 120.1 . .
C31 C30 H30 120.1 . .
C37 C38 C39 119.2(2) . .
C37 C38 H38 120.4 . .
C39 C38 H38 120.4 . .
C32 C33 C34 119.9(2) . .
C32 C33 H33 120.0 . .
C34 C33 H33 120.0 . .
C26 C25 C24 119.9(3) . .
C26 C25 H25 120.1 . .
C24 C25 H25 120.1 . .
C10 C9 C8 120.0(2) . .
C10 C9 H9 120.0 . .
C8 C9 H9 120.0 . .
C15 C14 C13 121.4(2) . .
C15 C14 H14 119.3 . .
C13 C14 H14 119.3 . .
C27 C26 C25 120.3(2) . .
C27 C26 H26 119.8 . .
C25 C26 H26 119.8 . .
C26 C27 C28 120.2(3) . .
C26 C27 H27 119.9 . .
C28 C27 H27 119.9 . .
C32 C31 C30 120.1(3) . .
C32 C31 H31 120.0 . .
C30 C31 H31 120.0 . .
C14 C15 C16 122.1(2) . .
C14 C15 H15 118.9 . .
C16 C15 H15 118.9 . .
C33 C32 C31 120.5(2) . .
C33 C32 H32 119.8 . .
C31 C32 H32 119.8 . .
C16 C17 H17A 109.5 . .
C16 C17 H17B 109.5 . .
H17A C17 H17B 109.5 . .
C16 C17 H17C 109.5 . .
H17A C17 H17C 109.5 . .
H17B C17 H17C 109.5 . .

loop_
_geom_bond_atom_site_label_1
_geom_bond_atom_site_label_2
_geom_bond_distance
_geom_bond_site_symmetry_2
P1 O1 1.4828(13) .
P1 C7 1.8023(18) .
P1 C1 1.8027(17) .
P1 C20 1.8300(17) .
P2 O2 1.4616(16) .
P2 C23 1.809(2) .
P2 C29 1.8115(19) .
P2 C22 1.8395(17) .
Cl1 C39 1.732(3) .
C35 C40 1.388(3) .
C35 C36 1.393(3) .
C35 C22 1.494(2) .
C1 C6 1.385(3) .
C1 C2 1.391(3) .
C20 C21 1.311(2) .
C20 C13 1.487(2) .
C7 C8 1.378(3) .
C7 C12 1.390(3) .
C22 C21 1.304(2) .
C36 C37 1.383(3) .
C36 N1 1.461(3) .
C13 C14 1.379(3) .
C13 C19 1.392(3) .
C2 C3 1.379(3) .
C2 H2 0.9300 .
O3 N1 1.214(3) .
C23 C28 1.389(3) .
C23 C24 1.392(3) .
C34 C29 1.384(3) .
C34 C33 1.385(3) .
C34 H34 0.9300 .
C19 C18 1.385(3) .
C19 H19 0.9300 .
C40 C39 1.384(3) .
C40 H40 0.9300 .
N1 O4 1.223(3) .
C29 C30 1.378(3) .
C8 C9 1.383(3) .
C8 H8 0.9300 .
C4 C5 1.378(4) .
C4 C3 1.382(3) .
C4 H4 0.9300 .
C6 C5 1.384(3) .
C6 H6 0.9300 .
C18 C16 1.376(3) .
C18 H18 0.9300 .
C12 C11 1.385(3) .
C12 H12 0.9300 .
C39 C38 1.376(4) .
C3 H3 0.9300 .
C37 C38 1.364(4) .
C37 H37 0.9300 .
C11 C10 1.364(4) .
C11 H11 0.9300 .
C16 C15 1.377(4) .
C16 C17 1.507(3) .
C28 C27 1.385(4) .
C28 H28 0.9300 .
C5 H5 0.9300 .
C24 C25 1.385(3) .
C24 H24 0.9300 .
C10 C9 1.375(3) .
C10 H10 0.9300 .
C30 C31 1.386(3) .
C30 H30 0.9300 .
C38 H38 0.9300 .
C33 C32 1.351(4) .
C33 H33 0.9300 .
C25 C26 1.381(5) .
C25 H25 0.9300 .
C9 H9 0.9300 .
C14 C15 1.371(3) .
C14 H14 0.9300 .
C26 C27 1.376(5) .
C26 H26 0.9300 .
C27 H27 0.9300 .
C31 C32 1.379(4) .
C31 H31 0.9300 .
C15 H15 0.9300 .
C32 H32 0.9300 .
C17 H17A 0.9600 .
C17 H17B 0.9600 .
C17 H17C 0.9600 .
